data_4335843
loop_
_publ_author_name
'Timothy C. Johnstone'
'Stephen J. Lippard'

_publ_contact_author_address
;77 Massachusetts Ave, 18-498
Cambridge, MA 02139
;
_publ_contact_author_email lippard@mit.edu
_publ_contact_author_fax (617)258-8150
_publ_contact_author_name 'Stephen J. Lippard'
_publ_contact_author_phone (617)253-1892
_publ_section_title
;
 The Effect of Ligand Lipophilicity on the Nanoparticle Encapsulation of
 Pt(IV) Prodrugs
;
_journal_name_full 'Inorganic Chemistry'
_journal_page_first 9915
_journal_page_last 9920
_journal_paper_doi 10.1021/ic4010642
_journal_volume 52
_journal_year 2013
_chemical_formula_moiety 'C6 H16 Cl2 N2 O4 Pt'
_chemical_formula_sum 'C6 H16 Cl2 N2 O4 Pt'
_chemical_formula_weight 446.20
_chemical_name_systematic
;
 c,c,t-diammindichlorodipropanatoplatinum(IV)
;
_space_group_IT_number 78
_symmetry_cell_setting tetragonal
_symmetry_space_group_name_Hall 'P 4cw'
_symmetry_space_group_name_H-M 'P 43'
_atom_sites_solution_hydrogens geom
_atom_sites_solution_primary heavy
_atom_sites_solution_secondary difmap
_audit_creation_method SHELXL-97
_cell_angle_alpha 90.00
_cell_angle_beta 90.00
_cell_angle_gamma 90.00
_cell_formula_units_Z 4
_cell_length_a 9.2357(3)
_cell_length_b 9.2357(3)
_cell_length_c 13.9563(11)
_cell_measurement_reflns_used 9428
_cell_measurement_temperature 100(2)
_cell_measurement_theta_max 28.80
_cell_measurement_theta_min 2.64
_cell_volume 1190.45(11)
_computing_cell_refinement 'Bruker SMART'
_computing_data_collection 'Bruker SMART'
_computing_data_reduction 'Bruker SAINT'
_computing_molecular_graphics 'Bruker SHELXTL'
_computing_publication_material 'Bruker SHELXTL'
_computing_structure_refinement 'Bruker SHELXTL'
_computing_structure_solution 'Bruker SHELXTL'
_diffrn_ambient_temperature 100(2)
_diffrn_measured_fraction_theta_full 1.000
_diffrn_measured_fraction_theta_max 1.000
_diffrn_measurement_device_type 'CCD area detector'
_diffrn_measurement_method 'phi and omega scans'
_diffrn_radiation_monochromator graphite
_diffrn_radiation_source 'fine-focus sealed tube'
_diffrn_radiation_type MoK\a
_diffrn_radiation_wavelength 0.71073
_diffrn_reflns_av_R_equivalents 0.0322
_diffrn_reflns_av_sigmaI/netI 0.0221
_diffrn_reflns_limit_h_max 12
_diffrn_reflns_limit_h_min -12
_diffrn_reflns_limit_k_max 12
_diffrn_reflns_limit_k_min -12
_diffrn_reflns_limit_l_max 18
_diffrn_reflns_limit_l_min -18
_diffrn_reflns_number 24400
_diffrn_reflns_theta_full 28.80
_diffrn_reflns_theta_max 28.80
_diffrn_reflns_theta_min 1.46
_exptl_absorpt_coefficient_mu 12.232
_exptl_absorpt_correction_T_max 0.6404
_exptl_absorpt_correction_T_min 0.4411
_exptl_absorpt_correction_type multi-scan
_exptl_absorpt_process_details '(Blessing, 1995)'
_exptl_crystal_colour yellow
_exptl_crystal_density_diffrn 2.490
_exptl_crystal_description prism
_exptl_crystal_F_000 840
_exptl_crystal_size_max 0.08
_exptl_crystal_size_mid 0.08
_exptl_crystal_size_min 0.04
_refine_diff_density_max 0.889
_refine_diff_density_min -0.531
_refine_diff_density_rms 0.085
_refine_ls_abs_structure_details 'Flack H D (1983), Acta Cryst. A39, 876-881'
_refine_ls_abs_structure_Flack 0.026(10)
_refine_ls_extinction_method none
_refine_ls_goodness_of_fit_ref 1.065
_refine_ls_hydrogen_treatment constr
_refine_ls_matrix_type full
_refine_ls_number_parameters 141
_refine_ls_number_reflns 3098
_refine_ls_number_restraints 1
_refine_ls_restrained_S_all 1.065
_refine_ls_R_factor_all 0.0168
_refine_ls_R_factor_gt 0.0167
_refine_ls_shift/su_max 0.002
_refine_ls_shift/su_mean 0.000
_refine_ls_structure_factor_coef Fsqd
_refine_ls_weighting_details 'calc w=1/[\s^2^(Fo^2^)+(0.0059P)^2^+3.5273P] where P=(Fo^2^+2Fc^2^)/3'
_refine_ls_weighting_scheme calc
_refine_ls_wR_factor_gt 0.0371
_refine_ls_wR_factor_ref 0.0371
_reflns_number_gt 3092
_reflns_number_total 3098
_reflns_threshold_expression >2sigma(I)
_cod_data_source_file ic4010642_si_002_1.cif
_cod_data_source_block 3
_cod_database_code 4335843

loop_
_symmetry_equiv_pos_as_xyz
'x, y, z'
'-x, -y, z+1/2'
'-y, x, z+3/4'
'y, -x, z+1/4'

loop_
_atom_site_label
_atom_site_type_symbol
_atom_site_fract_x
_atom_site_fract_y
_atom_site_fract_z
_atom_site_U_iso_or_equiv
_atom_site_adp_type
_atom_site_occupancy
_atom_site_symmetry_multiplicity
_atom_site_calc_flag
_atom_site_refinement_flags
Pt1 Pt -0.876228(19) 0.640351(18) 0.11860(4) 0.01285(4) Uani 1 1 d .
Cl2 Cl -0.99384(18) 0.4915(2) 0.01216(13) 0.0298(4) Uani 1 1 d .
Cl1 Cl -0.9982(2) 0.5485(2) 0.25065(12) 0.0289(4) Uani 1 1 d .
O21 O -0.7304(4) 0.4780(4) 0.1345(4) 0.0197(9) Uani 1 1 d .
O11 O -1.0436(4) 0.7777(4) 0.1018(3) 0.0193(10) Uani 1 1 d .
O12 O -0.9123(5) 0.9674(5) 0.0540(4) 0.0266(11) Uani 1 1 d .
O22 O -0.5392(4) 0.6169(5) 0.1668(4) 0.0237(10) Uani 1 1 d .
C23 C -0.3558(6) 0.3705(7) 0.1917(5) 0.0261(13) Uani 1 1 d .
H23A H -0.3045 0.4367 0.1486 0.039 Uiso 1 1 calc R
H23B H -0.3101 0.2748 0.1893 0.039 Uiso 1 1 calc R
H23C H -0.3515 0.4080 0.2573 0.039 Uiso 1 1 calc R
C21 C -0.5942(7) 0.4986(7) 0.1548(4) 0.0166(12) Uani 1 1 d .
N2 N -0.7544(6) 0.7120(7) 0.0064(4) 0.0252(12) Uani 1 1 d .
H2A H -0.8122 0.7593 -0.0362 0.038 Uiso 1 1 calc R
H2B H -0.7117 0.6352 -0.0231 0.038 Uiso 1 1 calc R
H2C H -0.6849 0.7735 0.0283 0.038 Uiso 1 1 calc R
C13 C -1.1660(8) 1.1350(8) 0.0162(6) 0.038(2) Uani 1 1 d .
H13A H -1.1044 1.1991 0.0545 0.058 Uiso 1 1 calc R
H13B H -1.2637 1.1759 0.0122 0.058 Uiso 1 1 calc R
H13C H -1.1255 1.1256 -0.0484 0.058 Uiso 1 1 calc R
N1 N -0.7831(6) 0.7860(6) 0.2107(4) 0.0227(12) Uani 1 1 d .
H1A H -0.7407 0.8584 0.1765 0.034 Uiso 1 1 calc R
H1B H -0.7150 0.7404 0.2469 0.034 Uiso 1 1 calc R
H1C H -0.8523 0.8240 0.2497 0.034 Uiso 1 1 calc R
C11 C -1.0289(7) 0.9107(7) 0.0719(5) 0.0189(12) Uani 1 1 d .
C12 C -1.1727(7) 0.9893(7) 0.0624(5) 0.0234(14) Uani 1 1 d .
H12A H -1.2393 0.9276 0.0247 0.028 Uiso 1 1 calc R
H12B H -1.2150 1.0006 0.1271 0.028 Uiso 1 1 calc R
C22 C -0.5119(7) 0.3581(7) 0.1607(5) 0.0195(12) Uani 1 1 d .
H22A H -0.5147 0.3111 0.0970 0.023 Uiso 1 1 calc R
H22B H -0.5628 0.2936 0.2063 0.023 Uiso 1 1 calc R

loop_
_atom_site_aniso_label
_atom_site_aniso_U_11
_atom_site_aniso_U_22
_atom_site_aniso_U_33
_atom_site_aniso_U_23
_atom_site_aniso_U_13
_atom_site_aniso_U_12
Pt1 0.00906(8) 0.00917(8) 0.02030(6) 0.00117(9) -0.00106(8) 0.00020(8)
Cl2 0.0194(7) 0.0227(8) 0.0472(9) -0.0170(7) -0.0137(7) 0.0067(7)
Cl1 0.0236(8) 0.0282(9) 0.0350(9) 0.0123(7) 0.0094(7) 0.0038(7)
O21 0.0130(19) 0.0119(19) 0.034(3) 0.0015(19) -0.0015(19) 0.0027(13)
O11 0.016(2) 0.0146(19) 0.028(3) 0.0015(17) 0.0004(18) 0.0001(15)
O12 0.020(2) 0.017(2) 0.042(3) 0.010(2) 0.011(2) 0.0030(18)
O22 0.0142(19) 0.021(2) 0.036(2) -0.008(2) -0.0005(17) 0.0010(18)
C23 0.021(3) 0.023(3) 0.034(3) -0.005(3) -0.004(2) 0.005(3)
C21 0.019(3) 0.019(3) 0.011(2) 0.002(2) 0.000(2) 0.003(2)
N2 0.022(3) 0.023(3) 0.031(3) 0.008(2) 0.008(2) 0.012(2)
C13 0.027(3) 0.023(3) 0.065(6) 0.014(4) 0.008(4) 0.012(3)
N1 0.008(2) 0.025(3) 0.035(3) -0.006(2) -0.002(2) 0.003(2)
C11 0.022(3) 0.014(3) 0.020(3) -0.001(2) -0.001(2) -0.001(2)
C12 0.016(3) 0.021(3) 0.033(3) 0.002(3) -0.002(3) 0.006(2)
C22 0.021(3) 0.016(3) 0.021(3) 0.003(2) -0.003(2) 0.001(3)

loop_
_atom_type_symbol
_atom_type_description
_atom_type_scat_dispersion_real
_atom_type_scat_dispersion_imag
_atom_type_scat_source
C C 0.0033 0.0016 'International Tables Vol C Tables 4.2.6.8 and 6.1.1.4'
H H 0.0000 0.0000 'International Tables Vol C Tables 4.2.6.8 and 6.1.1.4'
N N 0.0061 0.0033 'International Tables Vol C Tables 4.2.6.8 and 6.1.1.4'
O O 0.0106 0.0060 'International Tables Vol C Tables 4.2.6.8 and 6.1.1.4'
Cl Cl 0.1484 0.1585 'International Tables Vol C Tables 4.2.6.8 and 6.1.1.4'
Pt Pt -1.7033 8.3905 'International Tables Vol C Tables 4.2.6.8 and 6.1.1.4'

loop_
_geom_angle_atom_site_label_1
_geom_angle_atom_site_label_2
_geom_angle_atom_site_label_3
_geom_angle
O11 Pt1 O21 171.34(14)
O11 Pt1 N2 97.5(2)
O21 Pt1 N2 87.6(2)
O11 Pt1 N1 89.0(2)
O21 Pt1 N1 97.9(2)
N2 Pt1 N1 92.1(2)
O11 Pt1 Cl2 86.47(14)
O21 Pt1 Cl2 86.70(14)
N2 Pt1 Cl2 87.61(19)
N1 Pt1 Cl2 175.35(17)
O11 Pt1 Cl1 87.15(14)
O21 Pt1 Cl1 87.99(15)
N2 Pt1 Cl1 175.27(18)
N1 Pt1 Cl1 86.87(18)
Cl2 Pt1 Cl1 93.75(8)
C21 O21 Pt1 123.8(4)
C11 O11 Pt1 123.4(4)
O22 C21 O21 124.3(6)
O22 C21 C22 123.8(6)
O21 C21 C22 111.9(6)
O12 C11 O11 124.1(6)
O12 C11 C12 123.1(6)
O11 C11 C12 112.8(6)
C13 C12 C11 115.6(6)
C21 C22 C23 115.6(5)

loop_
_geom_bond_atom_site_label_1
_geom_bond_atom_site_label_2
_geom_bond_distance
Pt1 O11 2.013(4)
Pt1 O21 2.028(4)
Pt1 N2 2.039(6)
Pt1 N1 2.050(6)
Pt1 Cl2 2.2969(16)
Pt1 Cl1 2.3203(17)
O21 C21 1.304(7)
O11 C11 1.304(7)
O12 C11 1.223(8)
O22 C21 1.216(8)
C23 C22 1.510(8)
C21 C22 1.505(9)
C13 C12 1.493(10)
C11 C12 1.519(9)

loop_
_geom_hbond_atom_site_label_D
_geom_hbond_atom_site_label_H
_geom_hbond_atom_site_label_A
_geom_hbond_distance_DH
_geom_hbond_distance_HA
_geom_hbond_distance_DA
_geom_hbond_angle_DHA
_geom_hbond_site_symmetry_A
N2 H2A O11 0.91 2.42 3.130(7) 134.9 3_574
N2 H2B O22 0.91 2.02 2.925(7) 177.6 3_564
N2 H2C Cl1 0.91 2.49 3.285(7) 146.6 3_574
N1 H1A O12 0.91 2.54 3.002(8) 112.1 .
N1 H1A Cl2 0.91 2.76 3.261(6) 116.2 4_455
N1 H1B O22 0.91 2.28 2.809(7) 117.0 .
N1 H1C O12 0.91 2.00 2.893(7) 165.3 4_355
